data_7160829
loop_
_publ_author_name
'Mediavilla, Braden A.'
'Siegler, Maxime A.'
'Klausen, Rebekka S.'

_publ_section_title
;
 1,2-Migratory ring expansion of a BN-naphthalene.
;
_journal_issue 45
_journal_name_full 'Organic &amp; biomolecular chemistry'
_journal_page_first 10321
_journal_page_last 10329
_journal_paper_doi 10.1039/d5ob01286d
_journal_volume 23
_journal_year 2025
_chemical_formula_moiety 'C16 H15 B Cl N'
_chemical_formula_sum 'C16 H15 B Cl N'
_chemical_formula_weight 267.55
_space_group_crystal_system triclinic
_space_group_IT_number 2
_space_group_name_Hall '-P 1'
_space_group_name_H-M_alt 'P -1'
_atom_sites_solution_hydrogens geom
_atom_sites_solution_primary direct
_atom_sites_solution_secondary difmap
_audit_creation_method SHELXL-2019/3
_audit_update_record
;
2025-07-08 deposited with the CCDC.	2025-10-23 downloaded from the CCDC.
;
_cell_angle_alpha 100.8560(17)
_cell_angle_beta 93.9083(17)
_cell_angle_gamma 108.2052(19)
_cell_formula_units_Z 2
_cell_length_a 8.15626(17)
_cell_length_b 8.98468(18)
_cell_length_c 11.7166(2)
_cell_measurement_reflns_used 17540
_cell_measurement_temperature 110.00(10)
_cell_measurement_theta_max 72.0940
_cell_measurement_theta_min 3.8630
_cell_volume 793.58(3)
_computing_cell_refinement 'CrysAlisPro 1.171.42.49 (Rigaku OD, 2022)'
_computing_data_collection 'CrysAlisPro 1.171.42.49 (Rigaku OD, 2022)'
_computing_data_reduction 'CrysAlisPro 1.171.42.49 (Rigaku OD, 2022)'
_computing_molecular_graphics 'SHELXTL v6.10 (Sheldrick, 2008)'
_computing_publication_material 'SHELXTL v6.10 (Sheldrick, 2008)'
_computing_structure_refinement 'SHELXL-2019/3 (Sheldrick, 2018)'
_computing_structure_solution 'SHELXT-2018/2 (Sheldrick, 2018)'
_diffrn_ambient_temperature 110.00(10)
_diffrn_detector 'Hybrid Pixel Array Detector'
_diffrn_detector_area_resol_mean 10.0000
_diffrn_detector_type HyPix
_diffrn_measured_fraction_theta_full 1.000
_diffrn_measured_fraction_theta_max 1.000
_diffrn_measurement_device 'four-circle diffractometer'
_diffrn_measurement_device_type 'XtaLAB Synergy R, HyPix'
_diffrn_measurement_method '\w scans'
_diffrn_radiation_monochromator mirror
_diffrn_radiation_type CuK\a
_diffrn_radiation_wavelength 1.54178
_diffrn_reflns_av_R_equivalents 0.0224
_diffrn_reflns_av_unetI/netI 0.0099
_diffrn_reflns_Laue_measured_fraction_full 1.000
_diffrn_reflns_Laue_measured_fraction_max 1.000
_diffrn_reflns_limit_h_max 10
_diffrn_reflns_limit_h_min -8
_diffrn_reflns_limit_k_max 11
_diffrn_reflns_limit_k_min -11
_diffrn_reflns_limit_l_max 14
_diffrn_reflns_limit_l_min -14
_diffrn_reflns_number 25296
_diffrn_reflns_point_group_measured_fraction_full 1.000
_diffrn_reflns_point_group_measured_fraction_max 1.000
_diffrn_reflns_theta_full 67.679
_diffrn_reflns_theta_max 71.873
_diffrn_reflns_theta_min 3.877
_diffrn_source 'Rotating-anode X-ray tube'
_exptl_absorpt_coefficient_mu 1.992
_exptl_absorpt_correction_T_max 0.833
_exptl_absorpt_correction_T_min 0.737
_exptl_absorpt_correction_type analytical
_exptl_absorpt_process_details
;
CrysAlisPro 1.171.43.90 (Rigaku Oxford Diffraction, 2023)
Analytical numeric absorption correction using a multifaceted crystal
model based on expressions derived by R.C. Clark & J.S. Reid.
(Clark, R. C. & Reid, J. S. (1995). Acta Cryst. A51, 887-897)
Empirical absorption correction using spherical harmonics,
implemented in SCALE3 ABSPACK scaling algorithm.
;
_exptl_crystal_colour colorless
_exptl_crystal_density_diffrn 1.120
_exptl_crystal_description block
_exptl_crystal_F_000 280
_exptl_crystal_size_max 0.240
_exptl_crystal_size_mid 0.151
_exptl_crystal_size_min 0.126
_refine_diff_density_max 0.256
_refine_diff_density_min -0.338
_refine_diff_density_rms 0.039
_refine_ls_extinction_coef 0.0018(5)
_refine_ls_extinction_expression Fc^*^=kFc[1+0.001xFc^2^\l^3^/sin(2\q)]^-1/4^
_refine_ls_extinction_method 'SHELXL-2019/2 (Sheldrick 2019)'
_refine_ls_goodness_of_fit_ref 1.063
_refine_ls_hydrogen_treatment constr
_refine_ls_matrix_type full
_refine_ls_number_parameters 173
_refine_ls_number_reflns 3103
_refine_ls_number_restraints 0
_refine_ls_restrained_S_all 1.063
_refine_ls_R_factor_all 0.0344
_refine_ls_R_factor_gt 0.0340
_refine_ls_shift/su_max 0.000
_refine_ls_shift/su_mean 0.000
_refine_ls_structure_factor_coef Fsqd
_refine_ls_weighting_details 'w=1/[\s^2^(Fo^2^)+(0.0396P)^2^+0.4231P] where P=(Fo^2^+2Fc^2^)/3'
_refine_ls_weighting_scheme calc
_refine_ls_wR_factor_gt 0.0889
_refine_ls_wR_factor_ref 0.0891
_reflns_Friedel_coverage 0.000
_reflns_number_gt 3047
_reflns_number_total 3103
_reflns_threshold_expression 'I > 2\s(I)'
_cod_data_source_file d5ob01286d2.cif
_cod_data_source_block N_benzyl_2_chloromethyl_borazaronaphthalene
_cod_depositor_comments 'Adding full bibliography for 7160827--7160829.cif.'
_cod_database_code 7160829
_shelx_shelxl_version_number 2019/3
_shelx_space_group_comment
;
The symmetry employed for this shelxl refinement is uniquely defined
by the following loop, which should always be used as a source of
symmetry information in preference to the above space-group names.
They are only intended as comments.
;
_oxdiff_exptl_absorpt_empirical_full_min 0.553
_oxdiff_exptl_absorpt_empirical_full_max 2.154
_oxdiff_exptl_absorpt_empirical_details
;
Empirical correction (ABSPACK) includes:
- Absorption correction using spherical harmonics
- Frame scaling
- Detector area scaling
- B-factor correction
;

loop_
_space_group_symop_operation_xyz
'x, y, z'
'-x, -y, -z'

loop_
_atom_site_label
_atom_site_type_symbol
_atom_site_fract_x
_atom_site_fract_y
_atom_site_fract_z
_atom_site_U_iso_or_equiv
_atom_site_adp_type
_atom_site_occupancy
_atom_site_site_symmetry_order
_atom_site_calc_flag
_atom_site_refinement_flags_posn
_atom_site_refinement_flags_adp
_atom_site_refinement_flags_occupancy
_atom_site_disorder_assembly
_atom_site_disorder_group
C1 C 0.81075(17) 0.53953(16) 0.10809(12) 0.0228(3) Uani 1 1 d . . . . .
H1 H 0.915930 0.526622 0.085295 0.027 Uiso 1 1 calc R U . . .
C2 C 0.80053(17) 0.68769(16) 0.14611(12) 0.0228(3) Uani 1 1 d . . . . .
H2 H 0.900086 0.778882 0.148849 0.027 Uiso 1 1 calc R U . . .
C3 C 0.64443(17) 0.71203(15) 0.18250(11) 0.0205(3) Uani 1 1 d . . . . .
C4 C 0.63959(18) 0.86833(16) 0.22427(12) 0.0247(3) Uani 1 1 d . . . . .
H4 H 0.740810 0.957982 0.227013 0.030 Uiso 1 1 calc R U . . .
C5 C 0.4926(2) 0.89438(17) 0.26104(13) 0.0278(3) Uani 1 1 d . . . . .
H5 H 0.492332 1.000484 0.289719 0.033 Uiso 1 1 calc R U . . .
C6 C 0.34319(19) 0.76191(18) 0.25555(13) 0.0285(3) Uani 1 1 d . . . . .
H6 H 0.240406 0.778764 0.279861 0.034 Uiso 1 1 calc R U . . .
C7 C 0.34291(18) 0.60750(17) 0.21545(12) 0.0250(3) Uani 1 1 d . . . . .
H7 H 0.240438 0.519340 0.213280 0.030 Uiso 1 1 calc R U . . .
C8 C 0.49235(16) 0.57883(15) 0.17773(11) 0.0199(3) Uani 1 1 d . . . . .
C9 C 0.33714(16) 0.28834(15) 0.13460(11) 0.0200(3) Uani 1 1 d . . . . .
H9A H 0.338770 0.193834 0.076093 0.024 Uiso 1 1 calc R U . . .
H9B H 0.235489 0.317340 0.108389 0.024 Uiso 1 1 calc R U . . .
C10 C 0.31331(16) 0.24151(15) 0.25180(11) 0.0196(3) Uani 1 1 d . . . . .
C11 C 0.43233(18) 0.31795(16) 0.35252(12) 0.0252(3) Uani 1 1 d . . . . .
H11 H 0.532142 0.406646 0.350536 0.030 Uiso 1 1 calc R U . . .
C12 C 0.4063(2) 0.26541(18) 0.45627(13) 0.0310(3) Uani 1 1 d . . . . .
H12 H 0.488320 0.318607 0.524744 0.037 Uiso 1 1 calc R U . . .
C13 C 0.2617(2) 0.13624(19) 0.46044(13) 0.0319(3) Uani 1 1 d . . . . .
H13 H 0.244779 0.100200 0.531320 0.038 Uiso 1 1 calc R U . . .
C14 C 0.14184(19) 0.05979(18) 0.36054(13) 0.0296(3) Uani 1 1 d . . . . .
H14 H 0.042057 -0.028708 0.362907 0.036 Uiso 1 1 calc R U . . .
C15 C 0.16728(17) 0.11225(17) 0.25710(12) 0.0247(3) Uani 1 1 d . . . . .
H15 H 0.084253 0.059517 0.189042 0.030 Uiso 1 1 calc R U . . .
C16 C 0.64169(17) 0.21187(16) 0.06136(12) 0.0231(3) Uani 1 1 d . . . . .
H16A H 0.561971 0.163004 -0.013294 0.028 Uiso 1 1 calc R U . . .
H16B H 0.592016 0.151954 0.120684 0.028 Uiso 1 1 calc R U . . .
B1 B 0.65010(19) 0.39373(18) 0.10257(13) 0.0206(3) Uani 1 1 d . . . . .
N1 N 0.49679(14) 0.42312(12) 0.13676(9) 0.0190(2) Uani 1 1 d . . . . .
Cl1 Cl 0.85063(4) 0.18946(4) 0.04056(3) 0.03308(12) Uani 1 1 d . . . . .

loop_
_atom_site_aniso_label
_atom_site_aniso_U_11
_atom_site_aniso_U_22
_atom_site_aniso_U_33
_atom_site_aniso_U_23
_atom_site_aniso_U_13
_atom_site_aniso_U_12
C1 0.0170(6) 0.0253(7) 0.0261(7) 0.0082(5) 0.0034(5) 0.0054(5)
C2 0.0187(6) 0.0215(6) 0.0248(6) 0.0090(5) 0.0000(5) 0.0002(5)
C3 0.0203(6) 0.0206(6) 0.0197(6) 0.0078(5) -0.0009(5) 0.0044(5)
C4 0.0274(7) 0.0196(6) 0.0250(7) 0.0076(5) -0.0014(5) 0.0043(5)
C5 0.0351(8) 0.0220(7) 0.0288(7) 0.0076(5) 0.0018(6) 0.0123(6)
C6 0.0286(7) 0.0314(7) 0.0320(7) 0.0120(6) 0.0074(6) 0.0153(6)
C7 0.0211(6) 0.0252(7) 0.0302(7) 0.0110(5) 0.0037(5) 0.0069(5)
C8 0.0193(6) 0.0206(6) 0.0203(6) 0.0078(5) 0.0000(5) 0.0060(5)
C9 0.0148(6) 0.0194(6) 0.0235(6) 0.0066(5) 0.0000(5) 0.0017(5)
C10 0.0176(6) 0.0189(6) 0.0239(6) 0.0072(5) 0.0022(5) 0.0068(5)
C11 0.0238(7) 0.0222(6) 0.0257(7) 0.0059(5) -0.0007(5) 0.0025(5)
C12 0.0336(8) 0.0323(8) 0.0233(7) 0.0060(6) -0.0029(6) 0.0071(6)
C13 0.0362(8) 0.0374(8) 0.0265(7) 0.0156(6) 0.0082(6) 0.0124(7)
C14 0.0236(7) 0.0311(7) 0.0354(8) 0.0168(6) 0.0072(6) 0.0047(6)
C15 0.0173(6) 0.0263(7) 0.0285(7) 0.0097(5) 0.0006(5) 0.0031(5)
C16 0.0180(6) 0.0229(6) 0.0285(7) 0.0078(5) 0.0032(5) 0.0057(5)
B1 0.0195(7) 0.0218(7) 0.0203(7) 0.0073(5) 0.0002(5) 0.0056(6)
N1 0.0164(5) 0.0174(5) 0.0215(5) 0.0068(4) 0.0005(4) 0.0021(4)
Cl1 0.02649(19) 0.0310(2) 0.0477(2) 0.01213(15) 0.00963(15) 0.01499(14)

loop_
_atom_type_symbol
_atom_type_description
_atom_type_scat_dispersion_real
_atom_type_scat_dispersion_imag
_atom_type_scat_source
C C 0.0181 0.0091 'International Tables Vol C Tables 4.2.6.8 and 6.1.1.4'
H H 0.0000 0.0000 'International Tables Vol C Tables 4.2.6.8 and 6.1.1.4'
B B 0.0090 0.0039 'International Tables Vol C Tables 4.2.6.8 and 6.1.1.4'
N N 0.0311 0.0180 'International Tables Vol C Tables 4.2.6.8 and 6.1.1.4'
Cl Cl 0.3639 0.7018 'International Tables Vol C Tables 4.2.6.8 and 6.1.1.4'

loop_
_geom_angle_atom_site_label_1
_geom_angle_atom_site_label_2
_geom_angle_atom_site_label_3
_geom_angle
_geom_angle_site_symmetry_1
_geom_angle_site_symmetry_3
_geom_angle_publ_flag
C2 C1 B1 118.63(12) . . ?
C2 C1 H1 120.7 . . ?
B1 C1 H1 120.7 . . ?
C1 C2 C3 122.31(12) . . ?
C1 C2 H2 118.8 . . ?
C3 C2 H2 118.8 . . ?
C4 C3 C8 118.77(12) . . ?
C4 C3 C2 120.80(12) . . ?
C8 C3 C2 120.43(12) . . ?
C5 C4 C3 121.81(13) . . ?
C5 C4 H4 119.1 . . ?
C3 C4 H4 119.1 . . ?
C4 C5 C6 118.86(13) . . ?
C4 C5 H5 120.6 . . ?
C6 C5 H5 120.6 . . ?
C7 C6 C5 121.02(13) . . ?
C7 C6 H6 119.5 . . ?
C5 C6 H6 119.5 . . ?
C6 C7 C8 120.80(13) . . ?
C6 C7 H7 119.6 . . ?
C8 C7 H7 119.6 . . ?
N1 C8 C7 122.30(12) . . ?
N1 C8 C3 118.97(11) . . ?
C7 C8 C3 118.73(12) . . ?
N1 C9 C10 114.24(10) . . ?
N1 C9 H9A 108.7 . . ?
C10 C9 H9A 108.7 . . ?
N1 C9 H9B 108.7 . . ?
C10 C9 H9B 108.7 . . ?
H9A C9 H9B 107.6 . . ?
C11 C10 C15 118.74(12) . . ?
C11 C10 C9 123.16(11) . . ?
C15 C10 C9 118.07(11) . . ?
C10 C11 C12 120.39(13) . . ?
C10 C11 H11 119.8 . . ?
C12 C11 H11 119.8 . . ?
C13 C12 C11 120.47(13) . . ?
C13 C12 H12 119.8 . . ?
C11 C12 H12 119.8 . . ?
C12 C13 C14 119.53(13) . . ?
C12 C13 H13 120.2 . . ?
C14 C13 H13 120.2 . . ?
C13 C14 C15 120.11(13) . . ?
C13 C14 H14 119.9 . . ?
C15 C14 H14 119.9 . . ?
C14 C15 C10 120.76(13) . . ?
C14 C15 H15 119.6 . . ?
C10 C15 H15 119.6 . . ?
B1 C16 Cl1 113.74(9) . . ?
B1 C16 H16A 108.8 . . ?
Cl1 C16 H16A 108.8 . . ?
B1 C16 H16B 108.8 . . ?
Cl1 C16 H16B 108.8 . . ?
H16A C16 H16B 107.7 . . ?
N1 B1 C1 117.30(12) . . ?
N1 B1 C16 117.97(11) . . ?
C1 B1 C16 124.73(12) . . ?
C8 N1 B1 122.33(11) . . ?
C8 N1 C9 117.26(10) . . ?
B1 N1 C9 120.37(11) . . ?

loop_
_geom_bond_atom_site_label_1
_geom_bond_atom_site_label_2
_geom_bond_distance
_geom_bond_site_symmetry_2
_geom_bond_publ_flag
C1 C2 1.3521(19) . ?
C1 B1 1.5235(19) . ?
C1 H1 0.9500 . ?
C2 C3 1.4366(19) . ?
C2 H2 0.9500 . ?
C3 C4 1.4112(19) . ?
C3 C8 1.4184(18) . ?
C4 C5 1.373(2) . ?
C4 H4 0.9500 . ?
C5 C6 1.400(2) . ?
C5 H5 0.9500 . ?
C6 C7 1.378(2) . ?
C6 H6 0.9500 . ?
C7 C8 1.4050(19) . ?
C7 H7 0.9500 . ?
C8 N1 1.4036(17) . ?
C9 N1 1.4702(15) . ?
C9 C10 1.5176(17) . ?
C9 H9A 0.9900 . ?
C9 H9B 0.9900 . ?
C10 C11 1.3887(18) . ?
C10 C15 1.3943(18) . ?
C11 C12 1.391(2) . ?
C11 H11 0.9500 . ?
C12 C13 1.383(2) . ?
C12 H12 0.9500 . ?
C13 C14 1.385(2) . ?
C13 H13 0.9500 . ?
C14 C15 1.3865(19) . ?
C14 H14 0.9500 . ?
C15 H15 0.9500 . ?
C16 B1 1.5925(19) . ?
C16 Cl1 1.8046(13) . ?
C16 H16A 0.9900 . ?
C16 H16B 0.9900 . ?
B1 N1 1.4242(18) . ?

loop_
_geom_torsion_atom_site_label_1
_geom_torsion_atom_site_label_2
_geom_torsion_atom_site_label_3
_geom_torsion_atom_site_label_4
_geom_torsion
_geom_torsion_site_symmetry_1
_geom_torsion_site_symmetry_2
_geom_torsion_site_symmetry_3
_geom_torsion_site_symmetry_4
_geom_torsion_publ_flag
B1 C1 C2 C3 0.7(2) . . . . ?
C1 C2 C3 C4 178.53(12) . . . . ?
C1 C2 C3 C8 -1.1(2) . . . . ?
C8 C3 C4 C5 0.53(19) . . . . ?
C2 C3 C4 C5 -179.08(12) . . . . ?
C3 C4 C5 C6 -0.7(2) . . . . ?
C4 C5 C6 C7 0.8(2) . . . . ?
C5 C6 C7 C8 -0.7(2) . . . . ?
C6 C7 C8 N1 179.77(12) . . . . ?
C6 C7 C8 C3 0.5(2) . . . . ?
C4 C3 C8 N1 -179.71(11) . . . . ?
C2 C3 C8 N1 -0.10(18) . . . . ?
C4 C3 C8 C7 -0.39(18) . . . . ?
C2 C3 C8 C7 179.22(12) . . . . ?
N1 C9 C10 C11 -0.55(18) . . . . ?
N1 C9 C10 C15 -178.53(11) . . . . ?
C15 C10 C11 C12 0.4(2) . . . . ?
C9 C10 C11 C12 -177.56(13) . . . . ?
C10 C11 C12 C13 0.1(2) . . . . ?
C11 C12 C13 C14 -0.4(2) . . . . ?
C12 C13 C14 C15 0.3(2) . . . . ?
C13 C14 C15 C10 0.3(2) . . . . ?
C11 C10 C15 C14 -0.6(2) . . . . ?
C9 C10 C15 C14 177.48(13) . . . . ?
C2 C1 B1 N1 0.81(19) . . . . ?
C2 C1 B1 C16 -179.25(12) . . . . ?
Cl1 C16 B1 N1 -171.60(10) . . . . ?
Cl1 C16 B1 C1 8.46(17) . . . . ?
C7 C8 N1 B1 -177.64(12) . . . . ?
C3 C8 N1 B1 1.66(18) . . . . ?
C7 C8 N1 C9 -0.05(17) . . . . ?
C3 C8 N1 C9 179.24(10) . . . . ?
C1 B1 N1 C8 -2.00(18) . . . . ?
C16 B1 N1 C8 178.05(11) . . . . ?
C1 B1 N1 C9 -179.51(11) . . . . ?
C16 B1 N1 C9 0.54(17) . . . . ?
C10 C9 N1 C8 -81.87(14) . . . . ?
C10 C9 N1 B1 95.77(14) . . . . ?
